data_2212569
loop_
_publ_author_name
'Welte, William B.'
'Tiekink, Edward R. T.'

_publ_section_title
;<i>catena</i>-Poly[[bis(<i>O</i>,<i>O</i>'-diisopropyl
 dithiophosphato-\k^2^<i>S</i>,<i>S</i>')zinc(II)]-\m-1,2-di-4-pyridylethylene-\k^2^<i>N</i>:<i>N</i>']
;
_journal_coeditor_code HB2287
_journal_issue 3
_journal_name_full 'Acta Crystallographica Section E'
_journal_page_first m790
_journal_page_last m792
_journal_paper_doi 10.1107/S1600536807005995
_journal_volume 63
_journal_year 2007
_chemical_formula_iupac '[Zn (C6 H14 O2 P S2)2 (C12 H10 N2)]'
_chemical_formula_moiety 'C24 H38 N2 O4 P2 S4 Zn'
_chemical_formula_sum 'C24 H38 N2 O4 P2 S4 Zn'
_chemical_formula_weight 674.11
_chemical_name_systematic
;
catena-Poly[[bis(O,O'-diisopropyl dithiophosphato-\k^2^S,S')zinc(II)]-
\m-1,2-di-4-pyridylethylene-\k^2^N:N']
;
_space_group_IT_number 14
_symmetry_cell_setting monoclinic
_symmetry_space_group_name_Hall '-P 2ybc'
_symmetry_space_group_name_H-M 'P 1 21/c 1'
_atom_sites_solution_hydrogens geom
_atom_sites_solution_primary direct
_atom_sites_solution_secondary difmap
_audit_creation_method SHELXL97
_cell_angle_alpha 90
_cell_angle_beta 109.289(3)
_cell_angle_gamma 90
_cell_formula_units_Z 4
_cell_length_a 21.003(3)
_cell_length_b 7.5378(8)
_cell_length_c 21.517(3)
_cell_measurement_reflns_used 11449
_cell_measurement_temperature 103(2)
_cell_measurement_theta_max 27.5
_cell_measurement_theta_min 2.5
_cell_volume 3215.3(7)
_computing_cell_refinement CrystalClear
_computing_data_collection 'CrystalClear (Rigaku/MSC, 2005)'
_computing_data_reduction CrystalClear
_computing_molecular_graphics 'ORTEPII (Johnson, 1976) and DIAMOND (Brandenburg, 2006)'
_computing_publication_material SHELXL97
_computing_structure_refinement 'SHELXL97 (Sheldrick, 1997)'
_computing_structure_solution 'PATTY in DIRDIF92 (Beurskens <i>et al.</i>,  1992)'
_diffrn_ambient_temperature 103(2)
_diffrn_measured_fraction_theta_full 0.982
_diffrn_measured_fraction_theta_max 0.982
_diffrn_measurement_device_type 'Rigaku AFC-12 \K/SATURN 724'
_diffrn_measurement_method \w
_diffrn_radiation_monochromator graphite
_diffrn_radiation_source 'fine-focus sealed tube'
_diffrn_radiation_type MoK\a
_diffrn_radiation_wavelength 0.71070
_diffrn_reflns_av_R_equivalents 0.043
_diffrn_reflns_av_sigmaI/netI 0.028
_diffrn_reflns_limit_h_max 27
_diffrn_reflns_limit_h_min -27
_diffrn_reflns_limit_k_max 9
_diffrn_reflns_limit_k_min -9
_diffrn_reflns_limit_l_max 27
_diffrn_reflns_limit_l_min -27
_diffrn_reflns_number 59374
_diffrn_reflns_theta_full 27.5
_diffrn_reflns_theta_max 27.5
_diffrn_reflns_theta_min 2.5
_diffrn_standards_decay_% 1
_diffrn_standards_interval_count 0
_diffrn_standards_number 0
_exptl_absorpt_coefficient_mu 1.154
_exptl_absorpt_correction_T_max 1.000
_exptl_absorpt_correction_T_min 0.870
_exptl_absorpt_correction_type multi-scan
_exptl_absorpt_process_details '(ABSCOR; Higashi, 1995)'
_exptl_crystal_colour colourless
_exptl_crystal_density_diffrn 1.393
_exptl_crystal_density_method 'not measured'
_exptl_crystal_description block
_exptl_crystal_F_000 1408
_exptl_crystal_size_max 0.45
_exptl_crystal_size_mid 0.20
_exptl_crystal_size_min 0.05
_refine_diff_density_max 1.06
_refine_diff_density_min -0.57
_refine_ls_extinction_method none
_refine_ls_goodness_of_fit_ref 1.08
_refine_ls_hydrogen_treatment constr
_refine_ls_matrix_type full
_refine_ls_number_parameters 339
_refine_ls_number_reflns 7241
_refine_ls_number_restraints 6
_refine_ls_restrained_S_all 1.09
_refine_ls_R_factor_all 0.045
_refine_ls_R_factor_gt 0.040
_refine_ls_shift/su_max 0.001
_refine_ls_shift/su_mean 0.000
_refine_ls_structure_factor_coef Fsqd
_refine_ls_weighting_details 'calc w = 1/[\s^2^(Fo^2^)+(0.036P)^2^+3.7376P] where P=(Fo^2^+2Fc^2^)/3'
_refine_ls_weighting_scheme calc
_refine_ls_wR_factor_gt 0.085
_refine_ls_wR_factor_ref 0.087
_reflns_number_gt 6624
_reflns_number_total 7241
_reflns_threshold_expression I>2\s(I)
_cod_data_source_file hb2287.cif
_cod_data_source_block I
_cod_original_sg_symbol_H-M 'P 21/c'
_cod_database_code 2212569
_cod_database_fobs_code 2212569

loop_
_symmetry_equiv_pos_as_xyz
'x, y, z'
'-x, y+1/2, -z+1/2'
'-x, -y, -z'
'x, -y-1/2, z-1/2'

loop_
_atom_site_type_symbol
_atom_site_label
_atom_site_fract_x
_atom_site_fract_y
_atom_site_fract_z
_atom_site_U_iso_or_equiv
_atom_site_adp_type
_atom_site_calc_flag
_atom_site_refinement_flags
_atom_site_occupancy
_atom_site_disorder_assembly
_atom_site_disorder_group
Zn Zn 0.226696(13) 0.22212(3) 0.014103(12) 0.01543(8) Uani d . 1 . .
S S1 0.27724(3) -0.05152(7) 0.02766(3) 0.02050(13) Uani d . 1 . .
S S2 0.40680(3) 0.24158(8) 0.07172(3) 0.02227(13) Uani d . 1 . .
S S3 0.11021(3) 0.21478(8) -0.01270(3) 0.02077(13) Uani d . 1 A .
S S4 0.13633(3) 0.11399(8) -0.15677(3) 0.02424(14) Uani d . 1 A .
P P1 0.37041(3) 0.01495(8) 0.08770(3) 0.01752(13) Uani d . 1 . .
P P2 0.08473(3) 0.07415(8) -0.09775(3) 0.01779(13) Uani d . 1 . .
O O1 0.41848(8) -0.1497(2) 0.08807(8) 0.0215(3) Uani d . 1 . .
O O2 0.36599(8) -0.0034(2) 0.16014(7) 0.0202(3) Uani d . 1 . .
O O3 0.08756(8) -0.1326(2) -0.08169(8) 0.0208(3) Uani d . 1 A .
N N1 0.24930(9) 0.3870(2) -0.05046(9) 0.0164(4) Uani d . 1 . .
N N2 0.24570(10) 1.1417(2) -0.39843(9) 0.0184(4) Uani d . 1 . .
C C1 0.45195(12) -0.1697(3) 0.03842(11) 0.0227(5) Uani d . 1 . .
H H1 0.4581 -0.0501 0.0211 0.027 Uiso calc R 1 . .
C C2 0.40914(17) -0.2830(5) -0.01741(16) 0.0511(9) Uani d . 1 . .
H H2A 0.3657 -0.2242 -0.0386 0.077 Uiso calc R 1 . .
H H2B 0.4014 -0.3986 -0.0003 0.077 Uiso calc R 1 . .
H H2C 0.4324 -0.2999 -0.0497 0.077 Uiso calc R 1 . .
C C3 0.51945(16) -0.2501(5) 0.07248(15) 0.0546(10) Uani d . 1 . .
H H3A 0.5456 -0.1713 0.1080 0.082 Uiso calc R 1 . .
H H3B 0.5435 -0.2665 0.0408 0.082 Uiso calc R 1 . .
H H3C 0.5136 -0.3653 0.0910 0.082 Uiso calc R 1 . .
C C4 0.42479(12) 0.0476(4) 0.21694(11) 0.0254(5) Uani d . 1 . .
H H4 0.4651 0.0604 0.2023 0.030 Uiso calc R 1 . .
C C5 0.40946(14) 0.2243(4) 0.24183(13) 0.0331(6) Uani d . 1 . .
H H5A 0.4024 0.3137 0.2071 0.050 Uiso calc R 1 . .
H H5B 0.4474 0.2599 0.2804 0.050 Uiso calc R 1 . .
H H5C 0.3686 0.2139 0.2541 0.050 Uiso calc R 1 . .
C C6 0.43715(13) -0.1008(4) 0.26674(13) 0.0366(7) Uani d . 1 . .
H H6A 0.4472 -0.2105 0.2474 0.055 Uiso calc R 1 . .
H H6B 0.3968 -0.1182 0.2793 0.055 Uiso calc R 1 . .
H H6C 0.4754 -0.0700 0.3058 0.055 Uiso calc R 1 . .
C C7 0.04687(13) -0.2062(3) -0.04336(13) 0.0253(5) Uani d . 1 . .
H H7 0.0143 -0.1139 -0.0392 0.030 Uiso calc R 1 A .
C C8 0.00817(14) -0.3606(3) -0.08198(14) 0.0336(6) Uani d . 1 A .
H H8A -0.0211 -0.3194 -0.1252 0.050 Uiso calc R 1 . .
H H8B -0.0195 -0.4139 -0.0581 0.050 Uiso calc R 1 . .
H H8C 0.0398 -0.4493 -0.0879 0.050 Uiso calc R 1 . .
C C9 0.09308(14) -0.2561(4) 0.02443(13) 0.0311(6) Uani d . 1 A .
H H9A 0.1164 -0.1499 0.0471 0.047 Uiso calc R 1 . .
H H9B 0.1264 -0.3427 0.0206 0.047 Uiso calc R 1 . .
H H9C 0.0665 -0.3081 0.0497 0.047 Uiso calc R 1 . .
O O4 0.00705(8) 0.1234(2) -0.12701(8) 0.0289(4) Uani d PD 0.647(12) A 1
C C10 -0.03507(12) 0.0673(4) -0.19183(11) 0.0416(7) Uani d PD 0.647(12) A 1
H H10 -0.0126 -0.0419 -0.2010 0.050 Uiso calc PR 0.647(12) A 1
C C11 -0.10046(13) 0.0032(5) -0.18670(18) 0.0515(9) Uani d PD 0.647(12) A 1
H H11A -0.0917 -0.0734 -0.1480 0.077 Uiso calc PR 0.647(12) A 1
H H11B -0.1249 -0.0640 -0.2264 0.077 Uiso calc PR 0.647(12) A 1
H H11C -0.1277 0.1051 -0.1824 0.077 Uiso calc PR 0.647(12) A 1
C C12 -0.0413(2) 0.1837(10) -0.2476(3) 0.060(3) Uani d PD 0.647(12) A 1
H H12A 0.0037 0.2178 -0.2476 0.090 Uiso calc PR 0.647(12) A 1
H H12B -0.0666 0.2903 -0.2441 0.090 Uiso calc PR 0.647(12) A 1
H H12C -0.0653 0.1214 -0.2887 0.090 Uiso calc PR 0.647(12) A 1
O O4' 0.00705(8) 0.1234(2) -0.12701(8) 0.0289(4) Uani d PD 0.353(12) A 2
C C10' -0.03507(12) 0.0673(4) -0.19183(11) 0.0416(7) Uani d PD 0.353(12) A 2
H H10' -0.0138 -0.0037 -0.2189 0.050 Uiso calc PR 0.353(12) A 2
C C11' -0.10046(13) 0.0032(5) -0.18670(18) 0.0515(9) Uani d PD 0.353(12) A 2
H H11D -0.0956 -0.1203 -0.1717 0.077 Uiso calc PR 0.353(12) A 2
H H11E -0.1356 0.0111 -0.2299 0.077 Uiso calc PR 0.353(12) A 2
H H11F -0.1130 0.0770 -0.1551 0.077 Uiso calc PR 0.353(12) A 2
C C12' -0.0527(8) 0.2612(10) -0.2109(9) 0.084(5) Uiso d PD 0.353(12) A 2
H H12D -0.0138 0.3205 -0.2173 0.126 Uiso calc PR 0.353(12) A 2
H H12E -0.0645 0.3211 -0.1758 0.126 Uiso calc PR 0.353(12) A 2
H H12F -0.0912 0.2663 -0.2519 0.126 Uiso calc PR 0.353(12) A 2
C C13 0.28773(11) 0.3296(3) -0.08543(11) 0.0181(4) Uani d . 1 . .
H H13 0.3122 0.2221 -0.0729 0.022 Uiso calc R 1 . .
C C14 0.29286(11) 0.4219(3) -0.13905(11) 0.0201(5) Uani d . 1 . .
H H14 0.3199 0.3764 -0.1631 0.024 Uiso calc R 1 . .
C C15 0.25850(11) 0.5814(3) -0.15790(10) 0.0166(4) Uani d . 1 . .
C C16 0.21898(11) 0.6413(3) -0.12101(11) 0.0182(4) Uani d . 1 . .
H H16 0.1948 0.7497 -0.1319 0.022 Uiso calc R 1 . .
C C17 0.21569(11) 0.5406(3) -0.06877(11) 0.0183(4) Uani d . 1 . .
H H17 0.1883 0.5818 -0.0444 0.022 Uiso calc R 1 . .
C C18 0.26351(11) 0.6785(3) -0.21545(11) 0.0190(5) Uani d . 1 . .
H H18 0.2803 0.6161 -0.2452 0.023 Uiso calc R 1 . .
C C19 0.24618(12) 0.8478(3) -0.22872(11) 0.0215(5) Uani d . 1 . .
H H19 0.2311 0.9104 -0.1978 0.026 Uiso calc R 1 . .
C C20 0.24831(12) 0.9463(3) -0.28694(11) 0.0200(5) Uani d . 1 . .
C C21 0.22011(13) 1.1156(3) -0.29854(12) 0.0253(5) Uani d . 1 . .
H H21 0.2015 1.1676 -0.2681 0.030 Uiso calc R 1 . .
C C22 0.21921(13) 1.2077(3) -0.35440(12) 0.0244(5) Uani d . 1 . .
H H22 0.1991 1.3221 -0.3619 0.029 Uiso calc R 1 . .
C C23 0.27455(12) 0.9810(3) -0.38683(11) 0.0204(5) Uani d . 1 . .
H H23 0.2942 0.9342 -0.4173 0.024 Uiso calc R 1 . .
C C24 0.27688(12) 0.8806(3) -0.33238(11) 0.0216(5) Uani d . 1 . .
H H24 0.2979 0.7673 -0.3259 0.026 Uiso calc R 1 . .

loop_
_atom_site_aniso_label
_atom_site_aniso_U_11
_atom_site_aniso_U_22
_atom_site_aniso_U_33
_atom_site_aniso_U_12
_atom_site_aniso_U_13
_atom_site_aniso_U_23
Zn 0.02009(14) 0.01354(13) 0.01467(13) -0.00076(10) 0.00847(10) -0.00039(9)
S1 0.0210(3) 0.0143(3) 0.0230(3) 0.0001(2) 0.0030(2) -0.0011(2)
S2 0.0255(3) 0.0218(3) 0.0210(3) -0.0054(2) 0.0097(2) 0.0004(2)
S3 0.0197(3) 0.0196(3) 0.0261(3) -0.0010(2) 0.0117(2) -0.0054(2)
S4 0.0277(3) 0.0264(3) 0.0219(3) -0.0042(2) 0.0127(2) 0.0003(2)
P1 0.0185(3) 0.0183(3) 0.0168(3) 0.0000(2) 0.0072(2) 0.0016(2)
P2 0.0165(3) 0.0171(3) 0.0205(3) 0.0007(2) 0.0071(2) 0.0009(2)
O1 0.0221(8) 0.0241(9) 0.0219(8) 0.0053(7) 0.0120(7) 0.0057(7)
O2 0.0169(8) 0.0279(9) 0.0163(8) -0.0014(7) 0.0063(6) 0.0025(7)
O3 0.0242(8) 0.0162(8) 0.0274(8) -0.0004(6) 0.0159(7) -0.0003(7)
N1 0.0181(9) 0.0163(9) 0.0161(9) -0.0002(7) 0.0074(7) 0.0011(7)
N2 0.0237(10) 0.0168(10) 0.0167(9) 0.0015(8) 0.0095(8) 0.0014(7)
C1 0.0260(12) 0.0261(12) 0.0202(11) 0.0032(10) 0.0133(10) 0.0026(10)
C2 0.0433(18) 0.069(2) 0.0466(19) -0.0075(16) 0.0228(15) -0.0296(17)
C3 0.0404(17) 0.101(3) 0.0286(15) 0.0349(18) 0.0195(14) 0.0130(17)
C4 0.0173(11) 0.0420(15) 0.0171(11) -0.0021(10) 0.0061(9) 0.0011(10)
C5 0.0313(14) 0.0471(17) 0.0217(12) -0.0051(12) 0.0100(11) -0.0071(12)
C6 0.0232(13) 0.0594(19) 0.0262(13) 0.0094(13) 0.0070(11) 0.0148(13)
C7 0.0277(12) 0.0185(12) 0.0372(14) -0.0011(10) 0.0209(11) 0.0015(10)
C8 0.0351(14) 0.0220(13) 0.0444(16) -0.0051(11) 0.0142(13) 0.0027(12)
C9 0.0404(15) 0.0281(14) 0.0329(14) -0.0001(11) 0.0229(13) 0.0034(11)
O4 0.0177(8) 0.0352(10) 0.0310(9) 0.0026(7) 0.0042(7) -0.0001(8)
C10 0.0242(13) 0.073(2) 0.0249(13) -0.0007(14) 0.0040(11) -0.0033(14)
C11 0.0264(14) 0.0454(19) 0.067(2) -0.0058(13) -0.0063(15) 0.0180(17)
C12 0.026(2) 0.112(6) 0.036(3) -0.002(3) 0.003(2) 0.041(3)
O4' 0.0177(8) 0.0352(10) 0.0310(9) 0.0026(7) 0.0042(7) -0.0001(8)
C10' 0.0242(13) 0.073(2) 0.0249(13) -0.0007(14) 0.0040(11) -0.0033(14)
C11' 0.0264(14) 0.0454(19) 0.067(2) -0.0058(13) -0.0063(15) 0.0180(17)
C13 0.0192(11) 0.0183(11) 0.0180(10) 0.0009(9) 0.0076(9) 0.0011(9)
C14 0.0209(11) 0.0220(12) 0.0201(11) 0.0016(9) 0.0104(9) -0.0002(9)
C15 0.0166(10) 0.0181(11) 0.0146(10) -0.0021(9) 0.0046(8) 0.0015(8)
C16 0.0200(11) 0.0163(11) 0.0184(10) 0.0015(9) 0.0064(9) 0.0010(9)
C17 0.0200(11) 0.0176(11) 0.0193(11) -0.0004(9) 0.0092(9) -0.0015(9)
C18 0.0195(11) 0.0224(12) 0.0166(10) 0.0019(9) 0.0079(9) 0.0023(9)
C19 0.0263(12) 0.0243(12) 0.0172(11) 0.0028(10) 0.0114(9) 0.0027(9)
C20 0.0246(11) 0.0193(11) 0.0167(11) -0.0002(9) 0.0076(9) 0.0026(9)
C21 0.0379(14) 0.0227(12) 0.0221(12) 0.0069(11) 0.0189(11) 0.0029(10)
C22 0.0347(14) 0.0201(12) 0.0220(12) 0.0085(10) 0.0142(11) 0.0031(9)
C23 0.0277(12) 0.0193(12) 0.0176(11) 0.0042(9) 0.0121(9) 0.0005(9)
C24 0.0298(12) 0.0155(11) 0.0221(11) 0.0056(9) 0.0121(10) 0.0035(9)

loop_
_atom_type_symbol
_atom_type_description
_atom_type_scat_dispersion_real
_atom_type_scat_dispersion_imag
_atom_type_scat_source
C C 0.0033 0.0016 'International Tables Vol C Tables 4.2.6.8 and 6.1.1.4'
H H 0.0000 0.0000 'International Tables Vol C Tables 4.2.6.8 and 6.1.1.4'
N N 0.0061 0.0033 'International Tables Vol C Tables 4.2.6.8 and 6.1.1.4'
O O 0.0106 0.0060 'International Tables Vol C Tables 4.2.6.8 and 6.1.1.4'
P P 0.1023 0.0942 'International Tables Vol C Tables 4.2.6.8 and 6.1.1.4'
S S 0.1246 0.1234 'International Tables Vol C Tables 4.2.6.8 and 6.1.1.4'
Zn Zn 0.2839 1.4301 'International Tables Vol C Tables 4.2.6.8 and 6.1.1.4'

loop_
_geom_angle_atom_site_label_1
_geom_angle_atom_site_label_2
_geom_angle_atom_site_label_3
_geom_angle_site_symmetry_1
_geom_angle_site_symmetry_3
_geom_angle
_geom_angle_publ_flag
S1 Zn S3 . . 114.56(2) y
S1 Zn N1 . . 115.71(5) y
S1 Zn N2 . 4_576 112.92(6) y
S3 Zn N1 . . 108.03(5) y
S3 Zn N2 . 4_576 96.25(5) y
N1 Zn N2 . 4_576 107.48(7) y
N1 Zn S2 . . 75.68(5) ?
N2 Zn S2 4_576 . 78.44(5) ?
S1 Zn S2 . . 66.445(18) ?
S3 Zn S2 . . 174.35(2) ?
N1 Zn S4 . . 66.88(5) ?
N2 Zn S4 4_576 . 156.11(6) ?
S1 Zn S4 . . 89.544(19) ?
S3 Zn S4 . . 65.637(18) ?
S2 Zn S4 . . 120.001(15) ?
Zn S1 P1 . . 99.68(3) y
Zn S2 P1 . . 65.99(2) y
Zn S3 P2 . . 100.31(3) y
Zn S4 P2 . . 65.87(3) y
O1 P1 O2 . . 99.69(9) ?
O1 P1 S2 . . 113.44(7) ?
O2 P1 S2 . . 113.62(7) ?
O1 P1 S1 . . 106.70(7) ?
O2 P1 S1 . . 104.27(6) ?
S2 P1 S1 . . 117.28(4) ?
O4' P2 O3 . . 105.94(9) ?
O4 P2 O3 . . 105.94(9) ?
O4' P2 S4 . . 115.23(7) ?
O4 P2 S4 . . 115.23(7) ?
O3 P2 S4 . . 107.67(6) ?
O4' P2 S3 . . 99.56(7) ?
O4 P2 S3 . . 99.56(7) ?
O3 P2 S3 . . 109.62(7) ?
S4 P2 S3 . . 118.06(4) ?
C1 O1 P1 . . 121.99(14) ?
C4 O2 P1 . . 118.94(13) ?
C7 O3 P2 . . 120.06(14) ?
C13 N1 C17 . . 117.85(19) ?
C13 N1 Zn . . 120.30(15) ?
C17 N1 Zn . . 120.52(14) ?
C22 N2 C23 . . 118.10(19) ?
C22 N2 Zn . 4_575 117.28(15) ?
C23 N2 Zn . 4_575 123.97(15) ?
O1 C1 C3 . . 106.85(19) ?
O1 C1 C2 . . 109.6(2) ?
C3 C1 C2 . . 112.4(3) ?
O1 C1 H1 . . 109.3 ?
C3 C1 H1 . . 109.3 ?
C2 C1 H1 . . 109.3 ?
C1 C2 H2A . . 109.5 ?
C1 C2 H2B . . 109.5 ?
H2A C2 H2B . . 109.5 ?
C1 C2 H2C . . 109.5 ?
H2A C2 H2C . . 109.5 ?
H2B C2 H2C . . 109.5 ?
C1 C3 H3A . . 109.5 ?
C1 C3 H3B . . 109.5 ?
H3A C3 H3B . . 109.5 ?
C1 C3 H3C . . 109.5 ?
H3A C3 H3C . . 109.5 ?
H3B C3 H3C . . 109.5 ?
O2 C4 C5 . . 107.8(2) ?
O2 C4 C6 . . 107.2(2) ?
C5 C4 C6 . . 114.1(2) ?
O2 C4 H4 . . 109.2 ?
C5 C4 H4 . . 109.2 ?
C6 C4 H4 . . 109.2 ?
C4 C5 H5A . . 109.5 ?
C4 C5 H5B . . 109.5 ?
H5A C5 H5B . . 109.5 ?
C4 C5 H5C . . 109.5 ?
H5A C5 H5C . . 109.5 ?
H5B C5 H5C . . 109.5 ?
C4 C6 H6A . . 109.5 ?
C4 C6 H6B . . 109.5 ?
H6A C6 H6B . . 109.5 ?
C4 C6 H6C . . 109.5 ?
H6A C6 H6C . . 109.5 ?
H6B C6 H6C . . 109.5 ?
O3 C7 C8 . . 106.8(2) ?
O3 C7 C9 . . 109.1(2) ?
C8 C7 C9 . . 113.5(2) ?
O3 C7 H7 . . 109.1 ?
C8 C7 H7 . . 109.1 ?
C9 C7 H7 . . 109.1 ?
C7 C8 H8A . . 109.5 ?
C7 C8 H8B . . 109.5 ?
H8A C8 H8B . . 109.5 ?
C7 C8 H8C . . 109.5 ?
H8A C8 H8C . . 109.5 ?
H8B C8 H8C . . 109.5 ?
C7 C9 H9A . . 109.5 ?
C7 C9 H9B . . 109.5 ?
H9A C9 H9B . . 109.5 ?
C7 C9 H9C . . 109.5 ?
H9A C9 H9C . . 109.5 ?
H9B C9 H9C . . 109.5 ?
C10 O4 P2 . . 122.39(16) ?
C12 C10 O4 . . 118.6(4) ?
C12 C10 C11 . . 114.9(3) ?
O4 C10 C11 . . 107.9(2) ?
C12 C10 H10 . . 104.7 ?
O4 C10 H10 . . 104.7 ?
C11 C10 H10 . . 104.7 ?
C10 C11 H11A . . 109.5 ?
C10 C11 H11B . . 109.5 ?
H11A C11 H11B . . 109.5 ?
C10 C11 H11C . . 109.5 ?
H11A C11 H11C . . 109.5 ?
H11B C11 H11C . . 109.5 ?
C10 C12 H12A . . 109.5 ?
C10 C12 H12B . . 109.5 ?
H12A C12 H12B . . 109.5 ?
C10 C12 H12C . . 109.5 ?
H12A C12 H12C . . 109.5 ?
H12B C12 H12C . . 109.5 ?
C10' O4' P2 . . 122.39(16) ?
O4' C10' C11' . . 107.9(2) ?
O4' C10' C12' . . 89.8(7) ?
C11' C10' C12' . . 100.4(7) ?
O4' C10' H10' . . 118.0 ?
C11' C10' H10' . . 118.0 ?
C12' C10' H10' . . 118.0 ?
C10' C11' H11D . . 109.5 ?
C10' C11' H11E . . 109.5 ?
H11D C11' H11E . . 109.5 ?
C10' C11' H11F . . 109.5 ?
H11D C11' H11F . . 109.5 ?
H11E C11' H11F . . 109.5 ?
C10' C12' H12D . . 109.5 ?
C10' C12' H12E . . 109.5 ?
H12D C12' H12E . . 109.5 ?
C10' C12' H12F . . 109.5 ?
H12D C12' H12F . . 109.5 ?
H12E C12' H12F . . 109.5 ?
N1 C13 C14 . . 122.2(2) ?
N1 C13 H13 . . 118.9 ?
C14 C13 H13 . . 118.9 ?
C15 C14 C13 . . 120.1(2) ?
C15 C14 H14 . . 119.9 ?
C13 C14 H14 . . 119.9 ?
C14 C15 C16 . . 117.4(2) ?
C14 C15 C18 . . 120.0(2) ?
C16 C15 C18 . . 122.5(2) ?
C15 C16 C17 . . 119.0(2) ?
C15 C16 H16 . . 120.5 ?
C17 C16 H16 . . 120.5 ?
N1 C17 C16 . . 123.4(2) ?
N1 C17 H17 . . 118.3 ?
C16 C17 H17 . . 118.3 ?
C19 C18 C15 . . 124.5(2) ?
C19 C18 H18 . . 117.7 ?
C15 C18 H18 . . 117.7 ?
C18 C19 C20 . . 125.7(2) ?
C18 C19 H19 . . 117.1 ?
C20 C19 H19 . . 117.1 ?
C24 C20 C21 . . 117.0(2) ?
C24 C20 C19 . . 124.0(2) ?
C21 C20 C19 . . 119.0(2) ?
C20 C21 C22 . . 119.9(2) ?
C20 C21 H21 . . 120.1 ?
C22 C21 H21 . . 120.1 ?
N2 C22 C21 . . 122.5(2) ?
N2 C22 H22 . . 118.8 ?
C21 C22 H22 . . 118.8 ?
N2 C23 C24 . . 122.7(2) ?
N2 C23 H23 . . 118.7 ?
C24 C23 H23 . . 118.7 ?
C20 C24 C23 . . 119.8(2) ?
C20 C24 H24 . . 120.1 ?
C23 C24 H24 . . 120.1 ?

loop_
_geom_bond_atom_site_label_1
_geom_bond_atom_site_label_2
_geom_bond_site_symmetry_2
_geom_bond_distance
_geom_bond_publ_flag
Zn S1 . 2.2939(6) y
Zn S3 . 2.3215(7) y
Zn N1 . 2.0338(18) y
Zn N2 4_576 2.0638(18) y
Zn S2 . 3.5735(8) n
Zn S4 . 3.6296(8) n
S1 P1 . 2.0196(8) n
S2 P1 . 1.9480(8) n
S3 P2 . 2.0278(8) n
S4 P2 . 1.9460(8) n
P1 O1 . 1.5986(17) ?
P1 O2 . 1.5977(16) ?
P2 O4' . 1.5867(17) ?
P2 O4 . 1.5867(17) ?
P2 O3 . 1.5932(17) ?
O1 C1 . 1.468(3) ?
O2 C4 . 1.473(3) ?
O3 C7 . 1.478(3) ?
N1 C13 . 1.344(3) ?
N1 C17 . 1.345(3) ?
N2 C22 . 1.343(3) ?
N2 C23 . 1.340(3) ?
N2 Zn 4_575 2.0638(18) ?
C1 C3 . 1.493(4) ?
C1 C2 . 1.506(4) ?
C1 H1 . 1.0000 ?
C2 H2A . 0.9800 ?
C2 H2B . 0.9800 ?
C2 H2C . 0.9800 ?
C3 H3A . 0.9800 ?
C3 H3B . 0.9800 ?
C3 H3C . 0.9800 ?
C4 C5 . 1.509(4) ?
C4 C6 . 1.511(4) ?
C4 H4 . 1.0000 ?
C5 H5A . 0.9800 ?
C5 H5B . 0.9800 ?
C5 H5C . 0.9800 ?
C6 H6A . 0.9800 ?
C6 H6B . 0.9800 ?
C6 H6C . 0.9800 ?
C7 C8 . 1.504(4) ?
C7 C9 . 1.509(4) ?
C7 H7 . 1.0000 ?
C8 H8A . 0.9800 ?
C8 H8B . 0.9800 ?
C8 H8C . 0.9800 ?
C9 H9A . 0.9800 ?
C9 H9B . 0.9800 ?
C9 H9C . 0.9800 ?
O4 C10 . 1.446(2) ?
C10 C12 . 1.458(4) ?
C10 C11 . 1.494(3) ?
C10 H10 . 1.0000 ?
C11 H11A . 0.9800 ?
C11 H11B . 0.9800 ?
C11 H11C . 0.9800 ?
C12 H12A . 0.9800 ?
C12 H12B . 0.9800 ?
C12 H12C . 0.9800 ?
O4' C10' . 1.446(2) ?
C10' C11' . 1.494(3) ?
C10' C12' . 1.530(5) ?
C10' H10' . 1.0000 ?
C11' H11D . 0.9800 ?
C11' H11E . 0.9800 ?
C11' H11F . 0.9800 ?
C12' H12D . 0.9800 ?
C12' H12E . 0.9800 ?
C12' H12F . 0.9800 ?
C13 C14 . 1.381(3) ?
C13 H13 . 0.9500 ?
C14 C15 . 1.392(3) ?
C14 H14 . 0.9500 ?
C15 C16 . 1.399(3) ?
C15 C18 . 1.472(3) ?
C16 C17 . 1.377(3) ?
C16 H16 . 0.9500 ?
C17 H17 . 0.9500 ?
C18 C19 . 1.332(3) ?
C18 H18 . 0.9500 ?
C19 C20 . 1.469(3) ?
C19 H19 . 0.9500 ?
C20 C24 . 1.396(3) ?
C20 C21 . 1.394(3) ?
C21 C22 . 1.383(3) ?
C21 H21 . 0.9500 ?
C22 H22 . 0.9500 ?
C23 C24 . 1.382(3) ?
C23 H23 . 0.9500 ?
C24 H24 . 0.9500 ?

loop_
_geom_hbond_atom_site_label_D
_geom_hbond_atom_site_label_H
_geom_hbond_atom_site_label_A
_geom_hbond_site_symmetry_A
_geom_hbond_distance_DH
_geom_hbond_distance_HA
_geom_hbond_distance_DA
_geom_hbond_angle_DHA
_geom_hbond_publ_flag
C24 H24 O2 4_565 0.95 2.53 3.437(3) 161 y
C19 H19 S4 1_565 0.95 2.87 3.756(3) 155 y
